data_7224767
loop_
_publ_author_name
'Shen, Hai-Yun'
'Wang, Wen-Min'
'Gao, Hong-Ling'
'Cui, Jian-Zhong'

_publ_section_title
;
 Near-infrared luminescence and SMM behaviors of a family of dinuclear
 lanthanide 8-quinolinolate complexes
;
_journal_name_full 'RSC Adv.'
_journal_paper_doi 10.1039/C6RA02656G
_journal_year 2016
_chemical_formula_sum 'C82 H66 Er2 N2 O12'
_chemical_formula_weight 1605.89
_chemical_name_systematic
; 
 ? 
;
_space_group_IT_number 2
_symmetry_cell_setting triclinic
_symmetry_space_group_name_Hall '-P 1'
_symmetry_space_group_name_H-M 'P -1'
_atom_sites_solution_hydrogens geom
_atom_sites_solution_primary direct
_atom_sites_solution_secondary difmap
_audit_creation_method SHELXL-97
_audit_update_record
;
2016-01-20 deposited with the CCDC.
2016-03-28 downloaded from the CCDC.
;
_cell_angle_alpha 87.10(3)
_cell_angle_beta 76.30(3)
_cell_angle_gamma 78.86(3)
_cell_formula_units_Z 2
_cell_length_a 11.064(2)
_cell_length_b 18.015(4)
_cell_length_c 18.101(4)
_cell_measurement_reflns_used 10517
_cell_measurement_temperature 113(2)
_cell_measurement_theta_max 27.8864
_cell_measurement_theta_min 1.6377
_cell_volume 3439.1(14)
_computing_cell_refinement crystalclear
_computing_data_collection crystalclear
_computing_data_reduction crystalclear
_computing_molecular_graphics 'Bruker SHELXTL'
_computing_publication_material 'Bruker SHELXTL'
_computing_structure_refinement 'SHELXL-97 (Sheldrick, 1997)'
_computing_structure_solution 'SHELXS-97 (Sheldrick, 1990)'
_diffrn_ambient_temperature 113(2)
_diffrn_measured_fraction_theta_full 0.996
_diffrn_measured_fraction_theta_max 0.996
_diffrn_measurement_device_type 'rigaku saturn'
_diffrn_measurement_method '\w scans'
_diffrn_radiation_monochromator confocal
_diffrn_radiation_source 'rotating anode'
_diffrn_radiation_type MoK\a
_diffrn_radiation_wavelength 0.71073
_diffrn_reflns_av_R_equivalents 0.0580
_diffrn_reflns_av_sigmaI/netI 0.0685
_diffrn_reflns_limit_h_max 13
_diffrn_reflns_limit_h_min -13
_diffrn_reflns_limit_k_max 21
_diffrn_reflns_limit_k_min -20
_diffrn_reflns_limit_l_max 21
_diffrn_reflns_limit_l_min -21
_diffrn_reflns_number 34518
_diffrn_reflns_theta_full 25.02
_diffrn_reflns_theta_max 25.02
_diffrn_reflns_theta_min 1.15
_diffrn_standards_decay_% 0
_diffrn_standards_interval_count 0
_diffrn_standards_interval_time 0
_diffrn_standards_number 0
_exptl_absorpt_coefficient_mu 2.490
_exptl_absorpt_correction_T_max 0.7543
_exptl_absorpt_correction_T_min 0.6358
_exptl_absorpt_correction_type multi-scan
_exptl_absorpt_process_details crystalclear
_exptl_crystal_colour yellow
_exptl_crystal_density_diffrn 1.551
_exptl_crystal_density_method 'not measured'
_exptl_crystal_description block
_exptl_crystal_F_000 1608
_exptl_crystal_size_max 0.20
_exptl_crystal_size_mid 0.18
_exptl_crystal_size_min 0.12
_refine_diff_density_max 2.225
_refine_diff_density_min -1.840
_refine_diff_density_rms 0.169
_refine_ls_extinction_method none
_refine_ls_goodness_of_fit_ref 1.076
_refine_ls_hydrogen_treatment constr
_refine_ls_matrix_type full
_refine_ls_number_parameters 885
_refine_ls_number_reflns 12097
_refine_ls_number_restraints 0
_refine_ls_restrained_S_all 1.076
_refine_ls_R_factor_all 0.0491
_refine_ls_R_factor_gt 0.0400
_refine_ls_shift/su_max 0.001
_refine_ls_shift/su_mean 0.000
_refine_ls_structure_factor_coef Fsqd
_refine_ls_weighting_details 'calc w=1/[\s^2^(Fo^2^)+(0.0492P)^2^+0.5425P] where P=(Fo^2^+2Fc^2^)/3'
_refine_ls_weighting_scheme calc
_refine_ls_wR_factor_gt 0.0954
_refine_ls_wR_factor_ref 0.1077
_reflns_number_gt 10217
_reflns_number_total 12097
_reflns_threshold_expression >2sigma(I)
_cod_data_source_file c6ra02656g2.cif
_cod_data_source_block 5
_cod_depositor_comments
;
The following automatic conversions were performed:

'_symmetry_cell_setting' value 'Triclinic' changed to 'triclinic'
according to
/usr/data/users/saulius/crontab/automatic-downloads/rss-feeds/RSC/lib/dictionaries/cif_core.dic
dictionary named 'cif_core.dic' version 2.4.2 from 2011-04-26.

'_exptl_absorpt_correction_type' value 'MULTI-SCAN' changed to
'multi-scan' according to
/usr/data/users/saulius/crontab/automatic-downloads/rss-feeds/RSC/lib/dictionaries/cif_core.dic
dictionary named 'cif_core.dic' version 2.4.2 from 2011-04-26.

'_refine_ls_hydrogen_treatment' value 'CONSTR' changed to 'constr'
according to
/usr/data/users/saulius/crontab/automatic-downloads/rss-feeds/RSC/lib/dictionaries/cif_core.dic
dictionary named 'cif_core.dic' version 2.4.2 from 2011-04-26.

Automatic conversion script
Id: cif_fix_values 4268 2015-11-12 08:31:59Z antanas 
;
_cod_original_cell_volume 3439.3(12)
_cod_original_sg_symbol_H-M P-1
_cod_database_code 7224767

loop_
_symmetry_equiv_pos_as_xyz
'x, y, z'
'-x, -y, -z'

loop_
_atom_site_label
_atom_site_type_symbol
_atom_site_fract_x
_atom_site_fract_y
_atom_site_fract_z
_atom_site_U_iso_or_equiv
_atom_site_adp_type
_atom_site_occupancy
_atom_site_symmetry_multiplicity
_atom_site_calc_flag
_atom_site_refinement_flags
Er1 Er 0.25839(2) 0.223830(12) 0.281777(12) 0.01493(8) Uani 1 1 d .
Er2 Er 0.31084(2) 0.258183(12) 0.069272(12) 0.01383(8) Uani 1 1 d .
O1 O 0.2526(3) 0.17359(17) 0.16810(18) 0.0144(7) Uani 1 1 d .
O2 O 0.3083(3) 0.30881(18) 0.18689(18) 0.0154(7) Uani 1 1 d .
O3 O 0.1990(3) 0.2874(2) 0.3916(2) 0.0260(9) Uani 1 1 d .
O4 O 0.1124(3) 0.16458(19) 0.36069(19) 0.0227(8) Uani 1 1 d .
O5 O 0.4365(3) 0.24774(19) 0.30983(19) 0.0196(8) Uani 1 1 d .
O6 O 0.3818(3) 0.11073(19) 0.2917(2) 0.0220(8) Uani 1 1 d .
O7 O 0.5135(3) 0.22021(19) 0.08480(19) 0.0182(8) Uani 1 1 d .
O8 O 0.4454(3) 0.26639(19) -0.04729(19) 0.0199(8) Uani 1 1 d .
O9 O 0.1969(3) 0.2678(2) -0.0231(2) 0.0226(8) Uani 1 1 d .
O10 O 0.1017(3) 0.32375(19) 0.11970(19) 0.0206(8) Uani 1 1 d .
O11 O 0.0651(3) 0.2979(2) 0.2666(2) 0.0257(9) Uani 1 1 d .
H11 H 0.0734 0.3247 0.2196 0.031 Uiso 1 1 calc R
N1 N 0.3402(4) 0.1279(2) 0.0228(2) 0.0179(9) Uani 1 1 d .
N2 N 0.3282(4) 0.3925(2) 0.0589(2) 0.0193(10) Uani 1 1 d .
C1 C 0.2990(5) 0.0759(3) 0.0755(3) 0.0174(11) Uani 1 1 d .
C2 C 0.2506(4) 0.1016(3) 0.1525(3) 0.0153(11) Uani 1 1 d .
C3 C 0.2055(5) 0.0517(3) 0.2070(3) 0.0185(11) Uani 1 1 d .
H3 H 0.1725 0.0679 0.2581 0.022 Uiso 1 1 calc R
C4 C 0.2074(5) -0.0245(3) 0.1875(3) 0.0245(12) Uani 1 1 d .
H4 H 0.1746 -0.0581 0.2259 0.029 Uiso 1 1 calc R
C5 C 0.2552(5) -0.0495(3) 0.1153(3) 0.0252(13) Uani 1 1 d .
H5 H 0.2579 -0.1008 0.1038 0.030 Uiso 1 1 calc R
C6 C 0.3011(5) -0.0001(3) 0.0569(3) 0.0217(12) Uani 1 1 d .
C7 C 0.3535(5) -0.0212(3) -0.0197(3) 0.0274(13) Uani 1 1 d .
H7 H 0.3587 -0.0716 -0.0349 0.033 Uiso 1 1 calc R
C8 C 0.3972(5) 0.0307(3) -0.0723(3) 0.0284(13) Uani 1 1 d .
H8 H 0.4331 0.0165 -0.1238 0.034 Uiso 1 1 calc R
C9 C 0.3880(5) 0.1053(3) -0.0491(3) 0.0238(12) Uani 1 1 d .
H9 H 0.4170 0.1411 -0.0861 0.029 Uiso 1 1 calc R
C10 C 0.3256(5) 0.4273(3) 0.1255(3) 0.0192(11) Uani 1 1 d .
C11 C 0.3148(5) 0.3811(3) 0.1930(3) 0.0165(11) Uani 1 1 d .
C12 C 0.3099(5) 0.4154(3) 0.2604(3) 0.0223(12) Uani 1 1 d .
H12 H 0.2987 0.3870 0.3064 0.027 Uiso 1 1 calc R
C13 C 0.3210(5) 0.4905(3) 0.2620(3) 0.0271(13) Uani 1 1 d .
H13 H 0.3217 0.5115 0.3090 0.032 Uiso 1 1 calc R
C14 C 0.3308(5) 0.5354(3) 0.1990(3) 0.0287(13) Uani 1 1 d .
H14 H 0.3373 0.5869 0.2023 0.034 Uiso 1 1 calc R
C15 C 0.3313(5) 0.5048(3) 0.1284(3) 0.0259(13) Uani 1 1 d .
C16 C 0.3378(5) 0.5458(3) 0.0597(4) 0.0326(14) Uani 1 1 d .
H16 H 0.3422 0.5980 0.0591 0.039 Uiso 1 1 calc R
C17 C 0.3380(6) 0.5121(3) -0.0052(3) 0.0342(15) Uani 1 1 d .
H17 H 0.3402 0.5404 -0.0511 0.041 Uiso 1 1 calc R
C18 C 0.3348(6) 0.4351(3) -0.0038(3) 0.0298(14) Uani 1 1 d .
H18 H 0.3375 0.4116 -0.0501 0.036 Uiso 1 1 calc R
C19 C 0.2142(6) 0.3797(4) 0.5076(3) 0.0381(16) Uani 1 1 d .
H19 H 0.2933 0.3575 0.4762 0.046 Uiso 1 1 calc R
C20 C 0.2072(8) 0.4401(4) 0.5532(4) 0.054(2) Uani 1 1 d .
H20 H 0.2823 0.4576 0.5547 0.064 Uiso 1 1 calc R
C21 C 0.0932(8) 0.4754(4) 0.5965(4) 0.052(2) Uani 1 1 d .
H21 H 0.0888 0.5176 0.6271 0.063 Uiso 1 1 calc R
C22 C -0.0151(7) 0.4488(4) 0.5951(3) 0.0459(18) Uani 1 1 d .
H22 H -0.0947 0.4732 0.6242 0.055 Uiso 1 1 calc R
C23 C -0.0083(6) 0.3875(3) 0.5519(3) 0.0364(15) Uani 1 1 d .
H23 H -0.0833 0.3692 0.5523 0.044 Uiso 1 1 calc R
C24 C 0.1070(5) 0.3512(3) 0.5073(3) 0.0272(13) Uani 1 1 d .
C25 C 0.1171(5) 0.2877(3) 0.4555(3) 0.0245(12) Uani 1 1 d .
C26 C 0.0428(5) 0.2324(3) 0.4772(3) 0.0247(13) Uani 1 1 d .
H26 H -0.0106 0.2343 0.5269 0.030 Uiso 1 1 calc R
C27 C 0.0439(5) 0.1735(3) 0.4279(3) 0.0224(12) Uani 1 1 d .
C28 C -0.0460(5) 0.1187(3) 0.4532(3) 0.0197(11) Uani 1 1 d .
C29 C -0.0920(5) 0.1025(3) 0.5295(3) 0.0285(13) Uani 1 1 d .
H29 H -0.0686 0.1270 0.5678 0.034 Uiso 1 1 calc R
C30 C -0.1721(5) 0.0504(3) 0.5500(4) 0.0347(15) Uani 1 1 d .
H30 H -0.2035 0.0398 0.6023 0.042 Uiso 1 1 calc R
C31 C -0.2060(5) 0.0143(3) 0.4954(4) 0.0347(15) Uani 1 1 d .
H31 H -0.2594 -0.0220 0.5096 0.042 Uiso 1 1 calc R
C32 C -0.1617(5) 0.0310(3) 0.4191(3) 0.0321(14) Uani 1 1 d .
H32 H -0.1872 0.0071 0.3812 0.038 Uiso 1 1 calc R
C33 C -0.0808(5) 0.0821(3) 0.3979(3) 0.0260(13) Uani 1 1 d .
H33 H -0.0492 0.0923 0.3456 0.031 Uiso 1 1 calc R
C34 C 0.5518(6) 0.3370(3) 0.3768(3) 0.0331(15) Uani 1 1 d .
H34 H 0.5043 0.3579 0.3408 0.040 Uiso 1 1 calc R
C35 C 0.6053(6) 0.3837(4) 0.4134(4) 0.0387(16) Uani 1 1 d .
H35 H 0.5936 0.4364 0.4027 0.046 Uiso 1 1 calc R
C36 C 0.6744(5) 0.3542(3) 0.4644(3) 0.0307(14) Uani 1 1 d .
H36 H 0.7089 0.3866 0.4902 0.037 Uiso 1 1 calc R
C37 C 0.6944(5) 0.2777(3) 0.4789(3) 0.0316(14) Uani 1 1 d .
H37 H 0.7455 0.2570 0.5130 0.038 Uiso 1 1 calc R
C38 C 0.6397(5) 0.2309(3) 0.4434(3) 0.0275(13) Uani 1 1 d .
H38 H 0.6521 0.1782 0.4543 0.033 Uiso 1 1 calc R
C39 C 0.5670(5) 0.2604(3) 0.3923(3) 0.0204(12) Uani 1 1 d .
C40 C 0.5029(5) 0.2119(3) 0.3534(3) 0.0195(11) Uani 1 1 d .
C41 C 0.5188(5) 0.1342(3) 0.3660(3) 0.0222(12) Uani 1 1 d .
H41 H 0.5714 0.1122 0.3989 0.027 Uiso 1 1 calc R
C42 C 0.4610(5) 0.0874(3) 0.3324(3) 0.0175(11) Uani 1 1 d .
C43 C 0.4893(5) 0.0026(3) 0.3433(3) 0.0192(11) Uani 1 1 d .
C44 C 0.5447(5) -0.0314(3) 0.4016(3) 0.0233(12) Uani 1 1 d .
H44 H 0.5729 -0.0012 0.4332 0.028 Uiso 1 1 calc R
C45 C 0.5587(5) -0.1090(3) 0.4133(3) 0.0308(14) Uani 1 1 d .
H45 H 0.5955 -0.1316 0.4534 0.037 Uiso 1 1 calc R
C46 C 0.5196(5) -0.1538(3) 0.3673(3) 0.0313(14) Uani 1 1 d .
H46 H 0.5279 -0.2068 0.3761 0.038 Uiso 1 1 calc R
C47 C 0.4680(5) -0.1205(3) 0.3080(3) 0.0286(13) Uani 1 1 d .
H47 H 0.4436 -0.1513 0.2751 0.034 Uiso 1 1 calc R
C48 C 0.4518(5) -0.0433(3) 0.2965(3) 0.0241(12) Uani 1 1 d .
H48 H 0.4147 -0.0213 0.2564 0.029 Uiso 1 1 calc R
C49 C 0.6957(5) 0.1855(3) 0.1662(3) 0.0286(13) Uani 1 1 d .
H49 H 0.6093 0.1868 0.1906 0.034 Uiso 1 1 calc R
C50 C 0.7865(5) 0.1696(3) 0.2079(3) 0.0334(14) Uani 1 1 d .
H50 H 0.7623 0.1623 0.2613 0.040 Uiso 1 1 calc R
C51 C 0.9134(5) 0.1642(3) 0.1723(3) 0.0312(14) Uani 1 1 d .
H51 H 0.9762 0.1526 0.2011 0.037 Uiso 1 1 calc R
C52 C 0.9484(5) 0.1759(3) 0.0945(3) 0.0280(13) Uani 1 1 d .
H52 H 1.0354 0.1716 0.0699 0.034 Uiso 1 1 calc R
C53 C 0.8572(5) 0.1938(3) 0.0523(3) 0.0253(13) Uani 1 1 d .
H53 H 0.8815 0.2019 -0.0010 0.030 Uiso 1 1 calc R
C54 C 0.7298(5) 0.1999(3) 0.0884(3) 0.0175(11) Uani 1 1 d .
C55 C 0.6240(5) 0.2220(3) 0.0468(3) 0.0159(11) Uani 1 1 d .
C56 C 0.6540(5) 0.2415(3) -0.0311(3) 0.0182(11) Uani 1 1 d .
H56 H 0.7399 0.2424 -0.0551 0.022 Uiso 1 1 calc R
C57 C 0.5643(5) 0.2593(3) -0.0740(3) 0.0181(11) Uani 1 1 d .
C58 C 0.6032(5) 0.2719(3) -0.1591(3) 0.0184(11) Uani 1 1 d .
C59 C 0.7276(5) 0.2509(3) -0.2005(3) 0.0261(13) Uani 1 1 d .
H59 H 0.7919 0.2270 -0.1758 0.031 Uiso 1 1 calc R
C60 C 0.7572(6) 0.2653(3) -0.2790(3) 0.0367(15) Uani 1 1 d .
H60 H 0.8421 0.2512 -0.3074 0.044 Uiso 1 1 calc R
C61 C 0.6656(6) 0.2993(3) -0.3149(3) 0.0350(15) Uani 1 1 d .
H61 H 0.6874 0.3096 -0.3679 0.042 Uiso 1 1 calc R
C62 C 0.5407(6) 0.3189(3) -0.2746(3) 0.0279(13) Uani 1 1 d .
H62 H 0.4767 0.3419 -0.2999 0.033 Uiso 1 1 calc R
C63 C 0.5103(5) 0.3044(3) -0.1966(3) 0.0225(12) Uani 1 1 d .
H63 H 0.4248 0.3170 -0.1688 0.027 Uiso 1 1 calc R
C64 C 0.1924(5) 0.2642(3) -0.1727(3) 0.0263(13) Uani 1 1 d .
H64 H 0.2608 0.2346 -0.1549 0.032 Uiso 1 1 calc R
C65 C 0.1921(6) 0.2627(3) -0.2491(3) 0.0318(14) Uani 1 1 d .
H65 H 0.2599 0.2321 -0.2832 0.038 Uiso 1 1 calc R
C66 C 0.0927(6) 0.3057(4) -0.2758(3) 0.0334(15) Uani 1 1 d .
H66 H 0.0930 0.3057 -0.3284 0.040 Uiso 1 1 calc R
C67 C -0.0064(6) 0.3484(3) -0.2254(3) 0.0328(14) Uani 1 1 d .
H67 H -0.0757 0.3770 -0.2431 0.039 Uiso 1 1 calc R
C68 C -0.0054(5) 0.3499(3) -0.1487(3) 0.0262(13) Uani 1 1 d .
H68 H -0.0739 0.3799 -0.1145 0.031 Uiso 1 1 calc R
C69 C 0.0947(5) 0.3081(3) -0.1219(3) 0.0187(11) Uani 1 1 d .
C70 C 0.1023(5) 0.3093(3) -0.0402(3) 0.0207(12) Uani 1 1 d .
C71 C 0.0094(5) 0.3562(3) 0.0129(3) 0.0240(12) Uani 1 1 d .
H71 H -0.0578 0.3880 -0.0042 0.029 Uiso 1 1 calc R
C72 C 0.0114(5) 0.3581(3) 0.0888(3) 0.0198(12) Uani 1 1 d .
C73 C -0.1028(5) 0.4033(3) 0.1410(3) 0.0209(12) Uani 1 1 d .
C74 C -0.2198(5) 0.3816(3) 0.1531(3) 0.0286(13) Uani 1 1 d .
H74 H -0.2273 0.3373 0.1296 0.034 Uiso 1 1 calc R
C75 C -0.3260(6) 0.4245(4) 0.1996(3) 0.0346(15) Uani 1 1 d .
H75 H -0.4058 0.4093 0.2084 0.042 Uiso 1 1 calc R
C76 C -0.3145(6) 0.4890(3) 0.2327(3) 0.0384(16) Uani 1 1 d .
H76 H -0.3874 0.5187 0.2638 0.046 Uiso 1 1 calc R
C77 C -0.1987(6) 0.5115(3) 0.2215(4) 0.0408(16) Uani 1 1 d .
H77 H -0.1925 0.5564 0.2444 0.049 Uiso 1 1 calc R
C78 C -0.0907(6) 0.4677(3) 0.1761(3) 0.0356(15) Uani 1 1 d .
H78 H -0.0103 0.4817 0.1694 0.043 Uiso 1 1 calc R
C79 C -0.0624(5) 0.3119(3) 0.3124(3) 0.0266(13) Uani 1 1 d .
H79A H -0.1032 0.2691 0.3080 0.040 Uiso 1 1 calc R
H79B H -0.1101 0.3582 0.2946 0.040 Uiso 1 1 calc R
H79C H -0.0608 0.3178 0.3656 0.040 Uiso 1 1 calc R
O12 O 1.0209(5) 0.8508(3) 0.1541(4) 0.081(2) Uani 1 1 d .
C80 C 0.8494(12) 0.9345(6) 0.2270(6) 0.118(4) Uani 1 1 d .
H80A H 0.7640 0.9347 0.2203 0.177 Uiso 1 1 calc R
H80B H 0.8567 0.9858 0.2384 0.177 Uiso 1 1 calc R
H80C H 0.8651 0.9006 0.2692 0.177 Uiso 1 1 calc R
C81 C 0.9425(7) 0.9080(4) 0.1571(5) 0.053(2) Uani 1 1 d .
C82 C 0.9380(8) 0.9557(5) 0.0889(5) 0.078(3) Uani 1 1 d .
H82A H 1.0041 0.9864 0.0809 0.117 Uiso 1 1 d R
H82B H 0.8549 0.9889 0.0958 0.117 Uiso 1 1 d R
H82C H 0.9522 0.9234 0.0445 0.117 Uiso 1 1 d R

loop_
_atom_site_aniso_label
_atom_site_aniso_U_11
_atom_site_aniso_U_22
_atom_site_aniso_U_33
_atom_site_aniso_U_23
_atom_site_aniso_U_13
_atom_site_aniso_U_12
Er1 0.01504(14) 0.01621(14) 0.01406(13) 0.00070(9) -0.00502(10) -0.00238(10)
Er2 0.01293(13) 0.01419(14) 0.01466(13) 0.00024(9) -0.00504(10) -0.00102(9)
O1 0.0191(19) 0.0073(17) 0.0182(19) 0.0006(14) -0.0069(15) -0.0029(14)
O2 0.0190(19) 0.0124(18) 0.0158(18) -0.0001(14) -0.0050(15) -0.0044(14)
O3 0.024(2) 0.027(2) 0.020(2) -0.0110(16) 0.0126(16) -0.0081(17)
O4 0.024(2) 0.023(2) 0.020(2) 0.0013(16) -0.0022(16) -0.0058(16)
O5 0.0168(19) 0.022(2) 0.022(2) 0.0060(15) -0.0093(16) -0.0033(15)
O6 0.022(2) 0.0177(19) 0.030(2) -0.0013(16) -0.0146(17) -0.0021(15)
O7 0.0115(19) 0.027(2) 0.0174(19) 0.0016(15) -0.0067(15) -0.0023(15)
O8 0.016(2) 0.025(2) 0.0165(19) 0.0042(15) -0.0026(15) -0.0001(15)
O9 0.018(2) 0.026(2) 0.024(2) -0.0049(16) -0.0108(16) 0.0032(16)
O10 0.017(2) 0.025(2) 0.0185(19) -0.0015(15) -0.0051(16) 0.0015(16)
O11 0.016(2) 0.040(2) 0.016(2) 0.0046(17) -0.0008(15) 0.0031(17)
N1 0.015(2) 0.016(2) 0.024(2) -0.0035(18) -0.0081(19) 0.0009(18)
N2 0.018(2) 0.018(2) 0.021(2) 0.0078(18) -0.0045(19) -0.0019(18)
C1 0.013(3) 0.013(3) 0.028(3) -0.001(2) -0.012(2) 0.002(2)
C2 0.012(3) 0.018(3) 0.020(3) 0.000(2) -0.009(2) -0.006(2)
C3 0.020(3) 0.017(3) 0.021(3) 0.000(2) -0.008(2) -0.004(2)
C4 0.020(3) 0.022(3) 0.033(3) 0.007(2) -0.009(3) -0.006(2)
C5 0.026(3) 0.009(3) 0.044(4) -0.004(2) -0.013(3) -0.004(2)
C6 0.015(3) 0.021(3) 0.031(3) -0.006(2) -0.012(2) 0.001(2)
C7 0.031(3) 0.017(3) 0.037(3) -0.012(3) -0.014(3) 0.000(2)
C8 0.030(3) 0.030(3) 0.026(3) -0.015(3) -0.010(3) -0.001(3)
C9 0.022(3) 0.029(3) 0.020(3) -0.005(2) -0.007(2) -0.001(2)
C10 0.018(3) 0.014(3) 0.026(3) 0.001(2) -0.006(2) -0.003(2)
C11 0.012(3) 0.015(3) 0.026(3) 0.002(2) -0.009(2) -0.003(2)
C12 0.023(3) 0.018(3) 0.027(3) -0.005(2) -0.006(2) -0.003(2)
C13 0.023(3) 0.027(3) 0.033(3) -0.010(3) -0.009(3) -0.004(2)
C14 0.031(3) 0.010(3) 0.046(4) -0.004(3) -0.008(3) -0.009(2)
C15 0.018(3) 0.016(3) 0.041(4) 0.000(2) -0.003(3) -0.001(2)
C16 0.031(3) 0.017(3) 0.048(4) 0.009(3) -0.006(3) -0.005(3)
C17 0.045(4) 0.022(3) 0.032(4) 0.013(3) -0.006(3) -0.006(3)
C18 0.038(4) 0.026(3) 0.024(3) 0.011(2) -0.008(3) -0.006(3)
C19 0.044(4) 0.039(4) 0.032(4) -0.012(3) -0.007(3) -0.007(3)
C20 0.066(5) 0.051(5) 0.052(5) -0.012(4) -0.019(4) -0.020(4)
C21 0.084(6) 0.039(4) 0.032(4) -0.012(3) -0.015(4) -0.002(4)
C22 0.060(5) 0.045(4) 0.023(3) -0.006(3) -0.005(3) 0.011(4)
C23 0.037(4) 0.042(4) 0.025(3) -0.006(3) -0.004(3) 0.004(3)
C24 0.031(3) 0.029(3) 0.021(3) 0.001(2) -0.008(3) -0.003(3)
C25 0.022(3) 0.031(3) 0.019(3) -0.006(2) -0.006(2) 0.001(2)
C26 0.025(3) 0.031(3) 0.020(3) 0.002(2) -0.008(2) -0.006(3)
C27 0.015(3) 0.031(3) 0.019(3) 0.004(2) -0.005(2) 0.001(2)
C28 0.012(3) 0.020(3) 0.026(3) 0.004(2) -0.006(2) 0.001(2)
C29 0.018(3) 0.034(3) 0.029(3) 0.006(3) -0.004(2) 0.002(2)
C30 0.025(3) 0.040(4) 0.035(4) 0.015(3) -0.005(3) -0.003(3)
C31 0.019(3) 0.030(3) 0.050(4) 0.013(3) -0.004(3) -0.002(3)
C32 0.022(3) 0.037(4) 0.039(4) 0.003(3) -0.007(3) -0.009(3)
C33 0.024(3) 0.028(3) 0.025(3) 0.009(2) -0.006(2) -0.004(2)
C34 0.039(4) 0.032(4) 0.038(4) 0.012(3) -0.025(3) -0.015(3)
C35 0.053(4) 0.029(4) 0.048(4) 0.009(3) -0.030(4) -0.020(3)
C36 0.031(3) 0.040(4) 0.025(3) -0.003(3) -0.008(3) -0.013(3)
C37 0.031(3) 0.041(4) 0.028(3) -0.009(3) -0.019(3) 0.000(3)
C38 0.023(3) 0.032(3) 0.027(3) -0.002(2) -0.010(3) 0.002(2)
C39 0.019(3) 0.024(3) 0.020(3) 0.000(2) -0.006(2) -0.005(2)
C40 0.013(3) 0.030(3) 0.014(3) 0.003(2) -0.001(2) -0.004(2)
C41 0.024(3) 0.025(3) 0.020(3) 0.006(2) -0.011(2) -0.006(2)
C42 0.012(3) 0.025(3) 0.013(3) 0.000(2) -0.002(2) 0.000(2)
C43 0.013(3) 0.019(3) 0.022(3) 0.003(2) -0.001(2) 0.002(2)
C44 0.025(3) 0.023(3) 0.023(3) 0.001(2) -0.006(2) -0.007(2)
C45 0.032(3) 0.031(3) 0.024(3) 0.010(3) -0.006(3) 0.002(3)
C46 0.029(3) 0.023(3) 0.035(4) -0.001(3) 0.002(3) 0.001(3)
C47 0.028(3) 0.019(3) 0.037(4) -0.001(2) -0.007(3) -0.002(2)
C48 0.018(3) 0.028(3) 0.025(3) -0.003(2) -0.002(2) -0.002(2)
C49 0.014(3) 0.045(4) 0.025(3) -0.005(3) -0.003(2) -0.003(3)
C50 0.027(3) 0.050(4) 0.020(3) 0.001(3) -0.006(3) 0.002(3)
C51 0.021(3) 0.041(4) 0.035(4) -0.005(3) -0.015(3) 0.000(3)
C52 0.012(3) 0.036(3) 0.033(3) -0.002(3) -0.004(2) -0.001(2)
C53 0.018(3) 0.031(3) 0.027(3) -0.002(2) -0.005(2) -0.004(2)
C54 0.014(3) 0.017(3) 0.022(3) -0.005(2) -0.008(2) 0.001(2)
C55 0.015(3) 0.011(3) 0.022(3) -0.004(2) -0.007(2) -0.001(2)
C56 0.011(3) 0.021(3) 0.021(3) -0.002(2) -0.002(2) -0.003(2)
C57 0.023(3) 0.012(3) 0.021(3) 0.001(2) -0.006(2) -0.007(2)
C58 0.029(3) 0.010(3) 0.018(3) -0.002(2) -0.005(2) -0.007(2)
C59 0.031(3) 0.021(3) 0.026(3) -0.004(2) -0.003(3) -0.008(2)
C60 0.039(4) 0.037(4) 0.029(4) -0.007(3) 0.009(3) -0.013(3)
C61 0.061(5) 0.028(3) 0.019(3) -0.003(3) -0.008(3) -0.016(3)
C62 0.046(4) 0.021(3) 0.019(3) -0.001(2) -0.013(3) -0.007(3)
C63 0.034(3) 0.016(3) 0.019(3) -0.003(2) -0.006(2) -0.007(2)
C64 0.025(3) 0.031(3) 0.026(3) -0.005(3) -0.013(3) -0.002(2)
C65 0.031(3) 0.038(4) 0.024(3) -0.007(3) -0.004(3) 0.000(3)
C66 0.039(4) 0.044(4) 0.020(3) 0.000(3) -0.008(3) -0.015(3)
C67 0.028(3) 0.041(4) 0.029(3) 0.000(3) -0.015(3) 0.004(3)
C68 0.024(3) 0.027(3) 0.026(3) 0.004(2) -0.008(2) 0.000(2)
C69 0.018(3) 0.020(3) 0.022(3) -0.002(2) -0.009(2) -0.006(2)
C70 0.017(3) 0.021(3) 0.027(3) 0.003(2) -0.007(2) -0.006(2)
C71 0.021(3) 0.029(3) 0.023(3) 0.000(2) -0.010(2) 0.001(2)
C72 0.019(3) 0.015(3) 0.028(3) 0.001(2) -0.012(2) 0.000(2)
C73 0.021(3) 0.022(3) 0.018(3) 0.000(2) -0.009(2) 0.004(2)
C74 0.023(3) 0.035(3) 0.026(3) -0.004(3) -0.007(3) 0.001(3)
C75 0.024(3) 0.049(4) 0.027(3) -0.005(3) -0.003(3) -0.001(3)
C76 0.031(4) 0.040(4) 0.030(4) -0.004(3) 0.003(3) 0.017(3)
C77 0.042(4) 0.029(4) 0.046(4) -0.017(3) -0.004(3) 0.005(3)
C78 0.035(4) 0.027(3) 0.042(4) -0.005(3) -0.004(3) -0.003(3)
C79 0.019(3) 0.032(3) 0.023(3) 0.001(2) -0.003(2) 0.006(2)
O12 0.037(3) 0.043(3) 0.165(6) 0.022(4) -0.024(4) -0.013(3)
C80 0.183(13) 0.079(8) 0.073(7) -0.023(6) 0.017(8) -0.032(8)
C81 0.037(4) 0.044(5) 0.088(6) -0.010(4) -0.030(4) -0.012(4)
C82 0.056(6) 0.100(7) 0.074(6) -0.022(5) -0.030(5) 0.018(5)

loop_
_atom_type_symbol
_atom_type_description
_atom_type_scat_dispersion_real
_atom_type_scat_dispersion_imag
_atom_type_scat_source
C C 0.0033 0.0016 'International Tables Vol C Tables 4.2.6.8 and 6.1.1.4'
H H 0.0000 0.0000 'International Tables Vol C Tables 4.2.6.8 and 6.1.1.4'
N N 0.0061 0.0033 'International Tables Vol C Tables 4.2.6.8 and 6.1.1.4'
O O 0.0106 0.0060 'International Tables Vol C Tables 4.2.6.8 and 6.1.1.4'
Er Er -0.2586 4.9576 'International Tables Vol C Tables 4.2.6.8 and 6.1.1.4'

loop_
_geom_angle_atom_site_label_1
_geom_angle_atom_site_label_2
_geom_angle_atom_site_label_3
_geom_angle
O3 Er1 O6 112.11(13)
O3 Er1 O5 72.70(13)
O6 Er1 O5 73.59(12)
O3 Er1 O4 73.55(13)
O6 Er1 O4 80.84(13)
O5 Er1 O4 125.15(12)
O3 Er1 O2 107.21(13)
O6 Er1 O2 123.46(13)
O5 Er1 O2 81.46(12)
O4 Er1 O2 150.27(12)
O3 Er1 O1 161.52(13)
O6 Er1 O1 82.13(12)
O5 Er1 O1 124.23(12)
O4 Er1 O1 98.32(12)
O2 Er1 O1 71.48(11)
O3 Er1 O11 80.19(13)
O6 Er1 O11 150.90(12)
O5 Er1 O11 135.27(13)
O4 Er1 O11 77.63(13)
O2 Er1 O11 73.36(12)
O1 Er1 O11 81.86(12)
O3 Er1 Er2 140.59(10)
O6 Er1 Er2 103.86(10)
O5 Er1 Er2 103.82(9)
O4 Er1 Er2 129.37(9)
O2 Er1 Er2 35.72(8)
O1 Er1 Er2 35.79(8)
O11 Er1 Er2 75.90(9)
O8 Er2 O7 72.68(12)
O8 Er2 O9 71.23(12)
O7 Er2 O9 140.69(12)
O8 Er2 O1 142.91(12)
O7 Er2 O1 86.27(12)
O9 Er2 O1 114.37(12)
O8 Er2 O2 129.87(12)
O7 Er2 O2 75.20(12)
O9 Er2 O2 142.14(12)
O1 Er2 O2 69.68(11)
O8 Er2 O10 130.91(12)
O7 Er2 O10 147.78(12)
O9 Er2 O10 70.96(12)
O1 Er2 O10 82.00(12)
O2 Er2 O10 72.60(12)
O8 Er2 N2 76.46(14)
O7 Er2 N2 93.07(13)
O9 Er2 N2 93.22(13)
O1 Er2 N2 136.23(13)
O2 Er2 N2 67.92(13)
O10 Er2 N2 75.61(13)
O8 Er2 N1 79.51(13)
O7 Er2 N1 83.82(13)
O9 Er2 N1 74.85(13)
O1 Er2 N1 67.89(13)
O2 Er2 N1 133.47(12)
O10 Er2 N1 118.50(13)
N2 Er2 N1 155.58(14)
O8 Er2 Er1 150.02(8)
O7 Er2 Er1 77.54(9)
O9 Er2 Er1 138.25(9)
O1 Er2 Er1 35.18(8)
O2 Er2 Er1 34.54(8)
O10 Er2 Er1 75.62(8)
N2 Er2 Er1 102.07(10)
N1 Er2 Er1 100.88(10)
C2 O1 Er1 128.5(3)
C2 O1 Er2 120.3(3)
Er1 O1 Er2 109.03(12)
C11 O2 Er1 128.4(3)
C11 O2 Er2 120.9(3)
Er1 O2 Er2 109.74(13)
C25 O3 Er1 138.4(3)
C27 O4 Er1 137.0(3)
C40 O5 Er1 129.7(3)
C42 O6 Er1 132.3(3)
C55 O7 Er2 137.2(3)
C57 O8 Er2 137.3(3)
C70 O9 Er2 139.2(3)
C72 O10 Er2 133.3(3)
C79 O11 Er1 134.6(3)
C79 O11 H11 112.7
Er1 O11 H11 112.7
C9 N1 C1 118.1(4)
C9 N1 Er2 125.7(3)
C1 N1 Er2 116.2(3)
C18 N2 C10 117.3(5)
C18 N2 Er2 126.4(4)
C10 N2 Er2 116.2(3)
N1 C1 C6 123.1(5)
N1 C1 C2 116.7(4)
C6 C1 C2 120.2(5)
O1 C2 C3 123.0(5)
O1 C2 C1 118.4(4)
C3 C2 C1 118.6(4)
C2 C3 C4 120.7(5)
C2 C3 H3 119.7
C4 C3 H3 119.7
C5 C4 C3 121.0(5)
C5 C4 H4 119.5
C3 C4 H4 119.5
C4 C5 C6 120.6(5)
C4 C5 H5 119.7
C6 C5 H5 119.7
C7 C6 C5 124.6(5)
C7 C6 C1 116.5(5)
C5 C6 C1 118.9(5)
C8 C7 C6 120.4(5)
C8 C7 H7 119.8
C6 C7 H7 119.8
C7 C8 C9 119.2(5)
C7 C8 H8 120.4
C9 C8 H8 120.4
N1 C9 C8 122.8(5)
N1 C9 H9 118.6
C8 C9 H9 118.6
N2 C10 C15 122.3(5)
N2 C10 C11 116.7(4)
C15 C10 C11 121.0(5)
O2 C11 C12 124.2(5)
O2 C11 C10 118.3(4)
C12 C11 C10 117.5(5)
C11 C12 C13 121.0(5)
C11 C12 H12 119.5
C13 C12 H12 119.5
C14 C13 C12 122.6(5)
C14 C13 H13 118.7
C12 C13 H13 118.7
C13 C14 C15 119.4(5)
C13 C14 H14 120.3
C15 C14 H14 120.3
C16 C15 C10 116.7(5)
C16 C15 C14 124.8(5)
C10 C15 C14 118.5(5)
C17 C16 C15 121.0(5)
C17 C16 H16 119.5
C15 C16 H16 119.5
C16 C17 C18 118.8(5)
C16 C17 H17 120.6
C18 C17 H17 120.6
N2 C18 C17 123.7(6)
N2 C18 H18 118.1
C17 C18 H18 118.1
C20 C19 C24 120.5(6)
C20 C19 H19 119.7
C24 C19 H19 119.7
C21 C20 C19 120.9(7)
C21 C20 H20 119.6
C19 C20 H20 119.6
C20 C21 C22 119.1(6)
C20 C21 H21 120.4
C22 C21 H21 120.4
C23 C22 C21 120.3(7)
C23 C22 H22 119.9
C21 C22 H22 119.9
C22 C23 C24 121.2(6)
C22 C23 H23 119.4
C24 C23 H23 119.4
C19 C24 C23 117.9(6)
C19 C24 C25 119.1(5)
C23 C24 C25 122.8(5)
O3 C25 C26 123.8(5)
O3 C25 C24 115.5(5)
C26 C25 C24 120.6(5)
C25 C26 C27 122.5(5)
C25 C26 H26 118.8
C27 C26 H26 118.8
O4 C27 C26 124.4(5)
O4 C27 C28 115.9(5)
C26 C27 C28 119.6(5)
C33 C28 C29 119.3(5)
C33 C28 C27 118.5(5)
C29 C28 C27 122.2(5)
C30 C29 C28 120.2(6)
C30 C29 H29 119.9
C28 C29 H29 119.9
C31 C30 C29 120.4(6)
C31 C30 H30 119.8
C29 C30 H30 119.8
C30 C31 C32 119.6(6)
C30 C31 H31 120.2
C32 C31 H31 120.2
C33 C32 C31 120.4(6)
C33 C32 H32 119.8
C31 C32 H32 119.8
C32 C33 C28 120.0(5)
C32 C33 H33 120.0
C28 C33 H33 120.0
C39 C34 C35 120.5(5)
C39 C34 H34 119.7
C35 C34 H34 119.7
C36 C35 C34 120.2(6)
C36 C35 H35 119.9
C34 C35 H35 119.9
C35 C36 C37 120.3(5)
C35 C36 H36 119.9
C37 C36 H36 119.9
C36 C37 C38 119.8(5)
C36 C37 H37 120.1
C38 C37 H37 120.1
C39 C38 C37 120.5(5)
C39 C38 H38 119.8
C37 C38 H38 119.8
C34 C39 C38 118.6(5)
C34 C39 C40 118.9(5)
C38 C39 C40 122.5(5)
O5 C40 C41 124.4(5)
O5 C40 C39 114.9(4)
C41 C40 C39 120.6(4)
C40 C41 C42 122.9(5)
C40 C41 H41 118.6
C42 C41 H41 118.6
O6 C42 C41 124.4(5)
O6 C42 C43 115.0(4)
C41 C42 C43 120.6(4)
C48 C43 C44 118.6(5)
C48 C43 C42 118.8(4)
C44 C43 C42 122.5(5)
C45 C44 C43 120.3(5)
C45 C44 H44 119.9
C43 C44 H44 119.9
C46 C45 C44 120.6(5)
C46 C45 H45 119.7
C44 C45 H45 119.7
C45 C46 C47 119.3(5)
C45 C46 H46 120.4
C47 C46 H46 120.4
C48 C47 C46 120.7(5)
C48 C47 H47 119.7
C46 C47 H47 119.7
C47 C48 C43 120.6(5)
C47 C48 H48 119.7
C43 C48 H48 119.7
C50 C49 C54 120.3(5)
C50 C49 H49 119.8
C54 C49 H49 119.8
C49 C50 C51 120.3(5)
C49 C50 H50 119.9
C51 C50 H50 119.9
C50 C51 C52 119.7(5)
C50 C51 H51 120.2
C52 C51 H51 120.2
C53 C52 C51 120.4(5)
C53 C52 H52 119.8
C51 C52 H52 119.8
C52 C53 C54 119.7(5)
C52 C53 H53 120.1
C54 C53 H53 120.1
C53 C54 C49 119.5(5)
C53 C54 C55 123.0(5)
C49 C54 C55 117.5(4)
O7 C55 C56 124.0(4)
O7 C55 C54 116.7(4)
C56 C55 C54 119.3(4)
C57 C56 C55 123.1(5)
C57 C56 H56 118.4
C55 C56 H56 118.4
O8 C57 C56 124.5(5)
O8 C57 C58 114.6(4)
C56 C57 C58 120.9(5)
C63 C58 C59 119.3(5)
C63 C58 C57 118.2(5)
C59 C58 C57 122.4(5)
C58 C59 C60 119.4(5)
C58 C59 H59 120.3
C60 C59 H59 120.3
C61 C60 C59 120.7(6)
C61 C60 H60 119.6
C59 C60 H60 119.6
C60 C61 C62 120.5(6)
C60 C61 H61 119.8
C62 C61 H61 119.8
C61 C62 C63 119.2(5)
C61 C62 H62 120.4
C63 C62 H62 120.4
C58 C63 C62 120.8(5)
C58 C63 H63 119.6
C62 C63 H63 119.6
C69 C64 C65 121.1(5)
C69 C64 H64 119.5
C65 C64 H64 119.5
C64 C65 C66 120.0(6)
C64 C65 H65 120.0
C66 C65 H65 120.0
C67 C66 C65 119.3(5)
C67 C66 H66 120.3
C65 C66 H66 120.3
C66 C67 C68 120.4(5)
C66 C67 H67 119.8
C68 C67 H67 119.8
C69 C68 C67 120.6(5)
C69 C68 H68 119.7
C67 C68 H68 119.7
C64 C69 C68 118.6(5)
C64 C69 C70 118.6(5)
C68 C69 C70 122.8(5)
O9 C70 C71 122.7(5)
O9 C70 C69 116.3(5)
C71 C70 C69 121.0(5)
C72 C71 C70 122.9(5)
C72 C71 H71 118.6
C70 C71 H71 118.6
O10 C72 C71 126.2(5)
O10 C72 C73 116.8(5)
C71 C72 C73 117.0(4)
C74 C73 C78 120.2(5)
C74 C73 C72 120.2(5)
C78 C73 C72 119.6(5)
C73 C74 C75 120.2(6)
C73 C74 H74 119.9
C75 C74 H74 119.9
C76 C75 C74 119.5(6)
C76 C75 H75 120.3
C74 C75 H75 120.3
C75 C76 C77 121.2(6)
C75 C76 H76 119.4
C77 C76 H76 119.4
C76 C77 C78 119.7(6)
C76 C77 H77 120.1
C78 C77 H77 120.1
C73 C78 C77 119.1(6)
C73 C78 H78 120.4
C77 C78 H78 120.4
O11 C79 H79A 109.5
O11 C79 H79B 109.5
H79A C79 H79B 109.5
O11 C79 H79C 109.5
H79A C79 H79C 109.5
H79B C79 H79C 109.5
C81 C80 H80A 109.5
C81 C80 H80B 109.5
H80A C80 H80B 109.5
C81 C80 H80C 109.5
H80A C80 H80C 109.5
H80B C80 H80C 109.5
O12 C81 C80 123.0(9)
O12 C81 C82 120.4(8)
C80 C81 C82 116.6(8)
C81 C82 H82A 109.5
C81 C82 H82B 109.5
H82A C82 H82B 109.5
C81 C82 H82C 109.4
H82A C82 H82C 109.5
H82B C82 H82C 109.5

loop_
_geom_bond_atom_site_label_1
_geom_bond_atom_site_label_2
_geom_bond_distance
Er1 O3 2.240(3)
Er1 O6 2.248(3)
Er1 O5 2.269(3)
Er1 O4 2.282(4)
Er1 O2 2.282(3)
Er1 O1 2.309(3)
Er1 O11 2.360(3)
Er1 Er2 3.7889(9)
Er2 O8 2.293(3)
Er2 O7 2.293(3)
Er2 O9 2.302(3)
Er2 O1 2.344(3)
Er2 O2 2.350(3)
Er2 O10 2.374(3)
Er2 N2 2.458(4)
Er2 N1 2.470(4)
O1 C2 1.347(6)
O2 C11 1.331(6)
O3 C25 1.289(6)
O4 C27 1.271(6)
O5 C40 1.273(6)
O6 C42 1.273(6)
O7 C55 1.259(6)
O8 C57 1.273(6)
O9 C70 1.257(6)
O10 C72 1.298(6)
O11 C79 1.439(6)
O11 H11 0.9500
N1 C9 1.335(6)
N1 C1 1.365(6)
N2 C18 1.333(6)
N2 C10 1.379(6)
C1 C6 1.421(7)
C1 C2 1.436(7)
C2 C3 1.371(7)
C3 C4 1.429(7)
C3 H3 0.9500
C4 C5 1.354(8)
C4 H4 0.9500
C5 C6 1.412(8)
C5 H5 0.9500
C6 C7 1.410(7)
C7 C8 1.371(8)
C7 H7 0.9500
C8 C9 1.406(7)
C8 H8 0.9500
C9 H9 0.9500
C10 C15 1.413(7)
C10 C11 1.437(7)
C11 C12 1.381(7)
C12 C13 1.385(7)
C12 H12 0.9500
C13 C14 1.360(8)
C13 H13 0.9500
C14 C15 1.417(8)
C14 H14 0.9500
C15 C16 1.408(8)
C16 C17 1.350(8)
C16 H16 0.9500
C17 C18 1.393(8)
C17 H17 0.9500
C18 H18 0.9500
C19 C20 1.378(9)
C19 C24 1.381(8)
C19 H19 0.9500
C20 C21 1.372(10)
C20 H20 0.9500
C21 C22 1.379(10)
C21 H21 0.9500
C22 C23 1.364(9)
C22 H22 0.9500
C23 C24 1.396(8)
C23 H23 0.9500
C24 C25 1.488(8)
C25 C26 1.395(8)
C26 C27 1.416(7)
C26 H26 0.9500
C27 C28 1.515(7)
C28 C33 1.390(7)
C28 C29 1.391(7)
C29 C30 1.390(8)
C29 H29 0.9500
C30 C31 1.370(8)
C30 H30 0.9500
C31 C32 1.391(8)
C31 H31 0.9500
C32 C33 1.385(7)
C32 H32 0.9500
C33 H33 0.9500
C34 C39 1.379(7)
C34 C35 1.391(8)
C34 H34 0.9500
C35 C36 1.359(8)
C35 H35 0.9500
C36 C37 1.375(8)
C36 H36 0.9500
C37 C38 1.388(7)
C37 H37 0.9500
C38 C39 1.387(7)
C38 H38 0.9500
C39 C40 1.517(7)
C40 C41 1.389(7)
C41 C42 1.391(7)
C41 H41 0.9500
C42 C43 1.511(7)
C43 C48 1.395(7)
C43 C44 1.400(7)
C44 C45 1.389(8)
C44 H44 0.9500
C45 C46 1.379(8)
C45 H45 0.9500
C46 C47 1.390(8)
C46 H46 0.9500
C47 C48 1.378(7)
C47 H47 0.9500
C48 H48 0.9500
C49 C50 1.374(7)
C49 C54 1.394(7)
C49 H49 0.9500
C50 C51 1.386(8)
C50 H50 0.9500
C51 C52 1.386(8)
C51 H51 0.9500
C52 C53 1.386(7)
C52 H52 0.9500
C53 C54 1.392(7)
C53 H53 0.9500
C54 C55 1.517(7)
C55 C56 1.412(7)
C56 C57 1.382(7)
C56 H56 0.9500
C57 C58 1.515(7)
C58 C63 1.385(7)
C58 C59 1.393(7)
C59 C60 1.403(8)
C59 H59 0.9500
C60 C61 1.363(9)
C60 H60 0.9500
C61 C62 1.388(8)
C61 H61 0.9500
C62 C63 1.396(7)
C62 H62 0.9500
C63 H63 0.9500
C64 C69 1.382(7)
C64 C65 1.386(7)
C64 H64 0.9500
C65 C66 1.389(8)
C65 H65 0.9500
C66 C67 1.378(8)
C66 H66 0.9500
C67 C68 1.392(7)
C67 H67 0.9500
C68 C69 1.388(7)
C68 H68 0.9500
C69 C70 1.503(7)
C70 C71 1.403(7)
C71 C72 1.383(7)
C71 H71 0.9500
C72 C73 1.505(7)
C73 C74 1.389(7)
C73 C78 1.393(7)
C74 C75 1.390(8)
C74 H74 0.9500
C75 C76 1.375(9)
C75 H75 0.9500
C76 C77 1.384(9)
C76 H76 0.9500
C77 C78 1.400(8)
C77 H77 0.9500
C78 H78 0.9500
C79 H79A 0.9800
C79 H79B 0.9800
C79 H79C 0.9800
O12 C81 1.206(8)
C80 C81 1.464(11)
C80 H80A 0.9800
C80 H80B 0.9800
C80 H80C 0.9800
C81 C82 1.473(11)
C82 H82A 0.9800
C82 H82B 0.9800
C82 H82C 0.9800

loop_
_geom_torsion_atom_site_label_1
_geom_torsion_atom_site_label_2
_geom_torsion_atom_site_label_3
_geom_torsion_atom_site_label_4
_geom_torsion
O3 Er1 Er2 O8 101.8(2)
O6 Er1 Er2 O8 -53.83(19)
O5 Er1 Er2 O8 22.3(2)
O4 Er1 Er2 O8 -143.3(2)
O2 Er1 Er2 O8 75.2(2)
O1 Er1 Er2 O8 -108.1(2)
O11 Er1 Er2 O8 156.2(2)
O3 Er1 Er2 O7 108.52(17)
O6 Er1 Er2 O7 -47.10(12)
O5 Er1 Er2 O7 29.08(13)
O4 Er1 Er2 O7 -136.55(14)
O2 Er1 Er2 O7 81.92(17)
O1 Er1 Er2 O7 -101.42(17)
O11 Er1 Er2 O7 162.91(13)
O3 Er1 Er2 O9 -91.0(2)
O6 Er1 Er2 O9 113.37(16)
O5 Er1 Er2 O9 -170.45(16)
O4 Er1 Er2 O9 23.92(18)
O2 Er1 Er2 O9 -117.61(19)
O1 Er1 Er2 O9 59.05(19)
O11 Er1 Er2 O9 -36.62(16)
O3 Er1 Er2 O1 -150.1(2)
O6 Er1 Er2 O1 54.32(16)
O5 Er1 Er2 O1 130.49(17)
O4 Er1 Er2 O1 -35.13(18)
O2 Er1 Er2 O1 -176.66(19)
O11 Er1 Er2 O1 -95.67(17)
O3 Er1 Er2 O2 26.6(2)
O6 Er1 Er2 O2 -129.02(16)
O5 Er1 Er2 O2 -52.84(17)
O4 Er1 Er2 O2 141.53(18)
O1 Er1 Er2 O2 176.66(19)
O11 Er1 Er2 O2 80.99(17)
O3 Er1 Er2 O10 -53.49(17)
O6 Er1 Er2 O10 150.89(12)
O5 Er1 Er2 O10 -132.94(12)
O4 Er1 Er2 O10 61.44(14)
O2 Er1 Er2 O10 -80.09(17)
O1 Er1 Er2 O10 96.57(16)
O11 Er1 Er2 O10 0.90(12)
O3 Er1 Er2 N2 18.02(18)
O6 Er1 Er2 N2 -137.61(13)
O5 Er1 Er2 N2 -61.43(13)
O4 Er1 Er2 N2 132.95(15)
O2 Er1 Er2 N2 -8.59(17)
O1 Er1 Er2 N2 168.08(17)
O11 Er1 Er2 N2 72.41(14)
O3 Er1 Er2 N1 -170.38(17)
O6 Er1 Er2 N1 34.00(13)
O5 Er1 Er2 N1 110.17(13)
O4 Er1 Er2 N1 -55.45(15)
O2 Er1 Er2 N1 163.01(17)
O1 Er1 Er2 N1 -20.32(17)
O11 Er1 Er2 N1 -115.99(14)
O3 Er1 O1 C2 -105.7(5)
O6 Er1 O1 C2 36.0(4)
O5 Er1 O1 C2 100.0(4)
O4 Er1 O1 C2 -43.5(4)
O2 Er1 O1 C2 165.3(4)
O11 Er1 O1 C2 -119.6(4)
Er2 Er1 O1 C2 163.2(4)
O3 Er1 O1 Er2 91.0(4)
O6 Er1 O1 Er2 -127.24(15)
O5 Er1 O1 Er2 -63.28(17)
O4 Er1 O1 Er2 153.28(14)
O2 Er1 O1 Er2 2.05(11)
O11 Er1 O1 Er2 77.15(14)
O8 Er2 O1 C2 -36.8(4)
O7 Er2 O1 C2 -91.3(3)
O9 Er2 O1 C2 54.0(3)
O2 Er2 O1 C2 -166.9(3)
O10 Er2 O1 C2 118.8(3)
N2 Er2 O1 C2 178.2(3)
N1 Er2 O1 C2 -6.5(3)
Er1 Er2 O1 C2 -164.9(4)
O8 Er2 O1 Er1 128.06(17)
O7 Er2 O1 Er1 73.57(14)
O9 Er2 O1 Er1 -141.18(13)
O2 Er2 O1 Er1 -2.02(11)
O10 Er2 O1 Er1 -76.35(14)
N2 Er2 O1 Er1 -17.0(2)
N1 Er2 O1 Er1 158.40(17)
O3 Er1 O2 C11 6.3(4)
O6 Er1 O2 C11 -126.3(3)
O5 Er1 O2 C11 -62.5(4)
O4 Er1 O2 C11 93.1(4)
O1 Er1 O2 C11 166.9(4)
O11 Er1 O2 C11 80.1(4)
Er2 Er1 O2 C11 169.0(4)
O3 Er1 O2 Er2 -162.68(14)
O6 Er1 O2 Er2 64.71(17)
O5 Er1 O2 Er2 128.50(15)
O4 Er1 O2 Er2 -75.9(3)
O1 Er1 O2 Er2 -2.06(11)
O11 Er1 O2 Er2 -88.87(15)
O8 Er2 O2 C11 49.1(4)
O7 Er2 O2 C11 100.6(3)
O9 Er2 O2 C11 -64.0(4)
O1 Er2 O2 C11 -167.9(4)
O10 Er2 O2 C11 -80.1(3)
N2 Er2 O2 C11 1.0(3)
N1 Er2 O2 C11 166.8(3)
Er1 Er2 O2 C11 -169.9(4)
O8 Er2 O2 Er1 -140.99(13)
O7 Er2 O2 Er1 -89.45(15)
O9 Er2 O2 Er1 106.0(2)
O1 Er2 O2 Er1 2.05(11)
O10 Er2 O2 Er1 89.79(15)
N2 Er2 O2 Er1 170.93(18)
N1 Er2 O2 Er1 -23.3(2)
O6 Er1 O3 C25 -78.6(5)
O5 Er1 O3 C25 -142.1(5)
O4 Er1 O3 C25 -6.0(5)
O2 Er1 O3 C25 142.9(5)
O1 Er1 O3 C25 59.9(7)
O11 Er1 O3 C25 73.9(5)
Er2 Er1 O3 C25 127.0(5)
O3 Er1 O4 C27 1.4(5)
O6 Er1 O4 C27 117.8(5)
O5 Er1 O4 C27 55.4(5)
O2 Er1 O4 C27 -94.6(5)
O1 Er1 O4 C27 -161.6(5)
O11 Er1 O4 C27 -81.9(5)
Er2 Er1 O4 C27 -141.7(4)
O3 Er1 O5 C40 83.1(4)
O6 Er1 O5 C40 -37.1(4)
O4 Er1 O5 C40 28.7(5)
O2 Er1 O5 C40 -165.8(4)
O1 Er1 O5 C40 -105.2(4)
O11 Er1 O5 C40 138.5(4)
Er2 Er1 O5 C40 -137.7(4)
O3 Er1 O6 C42 -31.0(5)
O5 Er1 O6 C42 32.0(4)
O4 Er1 O6 C42 -98.9(4)
O2 Er1 O6 C42 99.7(4)
O1 Er1 O6 C42 161.2(4)
O11 Er1 O6 C42 -141.6(4)
Er2 Er1 O6 C42 132.6(4)
O8 Er2 O7 C55 12.2(4)
O9 Er2 O7 C55 36.3(5)
O1 Er2 O7 C55 161.3(5)
O2 Er2 O7 C55 -128.8(5)
O10 Er2 O7 C55 -130.1(4)
N2 Er2 O7 C55 -62.6(5)
N1 Er2 O7 C55 93.1(5)
Er1 Er2 O7 C55 -164.3(5)
O7 Er2 O8 C57 -6.7(5)
O9 Er2 O8 C57 -170.9(5)
O1 Er2 O8 C57 -65.0(5)
O2 Er2 O8 C57 45.7(5)
O10 Er2 O8 C57 147.8(4)
N2 Er2 O8 C57 90.9(5)
N1 Er2 O8 C57 -93.5(5)
Er1 Er2 O8 C57 0.2(6)
O8 Er2 O9 C70 -123.4(5)
O7 Er2 O9 C70 -147.7(5)
O1 Er2 O9 C70 96.2(5)
O2 Er2 O9 C70 8.4(6)
O10 Er2 O9 C70 24.7(5)
N2 Er2 O9 C70 -48.8(5)
N1 Er2 O9 C70 152.8(5)
Er1 Er2 O9 C70 63.3(6)
O8 Er2 O10 C72 23.4(5)
O7 Er2 O10 C72 152.9(4)
O9 Er2 O10 C72 -18.0(4)
O1 Er2 O10 C72 -137.3(4)
O2 Er2 O10 C72 151.5(4)
N2 Er2 O10 C72 80.6(4)
N1 Er2 O10 C72 -77.9(4)
Er1 Er2 O10 C72 -172.6(4)
O3 Er1 O11 C79 -51.4(4)
O6 Er1 O11 C79 66.9(5)
O5 Er1 O11 C79 -104.3(5)
O4 Er1 O11 C79 23.7(4)
O2 Er1 O11 C79 -162.8(5)
O1 Er1 O11 C79 124.2(5)
Er2 Er1 O11 C79 160.2(5)
O8 Er2 N1 C9 -15.6(4)
O7 Er2 N1 C9 -89.0(4)
O9 Er2 N1 C9 57.7(4)
O1 Er2 N1 C9 -177.5(4)
O2 Er2 N1 C9 -151.8(3)
O10 Er2 N1 C9 115.5(4)
N2 Er2 N1 C9 -5.2(6)
Er1 Er2 N1 C9 -165.0(4)
O8 Er2 N1 C1 167.1(3)
O7 Er2 N1 C1 93.6(3)
O9 Er2 N1 C1 -119.7(3)
O1 Er2 N1 C1 5.2(3)
O2 Er2 N1 C1 30.8(4)
O10 Er2 N1 C1 -61.8(3)
N2 Er2 N1 C1 177.4(3)
Er1 Er2 N1 C1 17.6(3)
O8 Er2 N2 C18 37.8(4)
O7 Er2 N2 C18 109.2(4)
O9 Er2 N2 C18 -32.0(4)
O1 Er2 N2 C18 -163.0(4)
O2 Er2 N2 C18 -178.1(5)
O10 Er2 N2 C18 -101.4(4)
N1 Er2 N2 C18 27.4(6)
Er1 Er2 N2 C18 -172.9(4)
O8 Er2 N2 C10 -144.9(4)
O7 Er2 N2 C10 -73.6(3)
O9 Er2 N2 C10 145.3(3)
O1 Er2 N2 C10 14.2(4)
O2 Er2 N2 C10 -0.9(3)
O10 Er2 N2 C10 75.8(3)
N1 Er2 N2 C10 -155.4(3)
Er1 Er2 N2 C10 4.3(3)
C9 N1 C1 C6 -2.0(7)
Er2 N1 C1 C6 175.5(3)
C9 N1 C1 C2 178.8(4)
Er2 N1 C1 C2 -3.7(5)
Er1 O1 C2 C3 25.1(6)
Er2 O1 C2 C3 -173.3(3)
Er1 O1 C2 C1 -154.4(3)
Er2 O1 C2 C1 7.2(5)
N1 C1 C2 O1 -2.0(6)
C6 C1 C2 O1 178.8(4)
N1 C1 C2 C3 178.5(4)
C6 C1 C2 C3 -0.8(7)
O1 C2 C3 C4 -179.0(4)
C1 C2 C3 C4 0.5(7)
C2 C3 C4 C5 0.9(8)
C3 C4 C5 C6 -1.9(8)
C4 C5 C6 C7 179.4(5)
C4 C5 C6 C1 1.5(8)
N1 C1 C6 C7 2.6(7)
C2 C1 C6 C7 -178.2(4)
N1 C1 C6 C5 -179.4(4)
C2 C1 C6 C5 -0.2(7)
C5 C6 C7 C8 -179.2(5)
C1 C6 C7 C8 -1.3(7)
C6 C7 C8 C9 -0.5(8)
C1 N1 C9 C8 0.1(7)
Er2 N1 C9 C8 -177.2(4)
C7 C8 C9 N1 1.2(8)
C18 N2 C10 C15 -0.8(7)
Er2 N2 C10 C15 -178.3(4)
C18 N2 C10 C11 178.3(5)
Er2 N2 C10 C11 0.8(6)
Er1 O2 C11 C12 10.0(7)
Er2 O2 C11 C12 177.9(4)
Er1 O2 C11 C10 -168.9(3)
Er2 O2 C11 C10 -1.0(6)
N2 C10 C11 O2 0.1(7)
C15 C10 C11 O2 179.2(4)
N2 C10 C11 C12 -178.9(4)
C15 C10 C11 C12 0.2(7)
O2 C11 C12 C13 178.1(5)
C10 C11 C12 C13 -2.9(7)
C11 C12 C13 C14 3.3(8)
C12 C13 C14 C15 -0.7(9)
N2 C10 C15 C16 1.0(8)
C11 C10 C15 C16 -178.1(5)
N2 C10 C15 C14 -178.7(5)
C11 C10 C15 C14 2.3(8)
C13 C14 C15 C16 178.4(6)
C13 C14 C15 C10 -2.0(8)
C10 C15 C16 C17 0.3(8)
C14 C15 C16 C17 179.9(6)
C15 C16 C17 C18 -1.7(9)
C10 N2 C18 C17 -0.7(8)
Er2 N2 C18 C17 176.6(4)
C16 C17 C18 N2 1.9(9)
C24 C19 C20 C21 -3.0(11)
C19 C20 C21 C22 1.2(11)
C20 C21 C22 C23 0.9(10)
C21 C22 C23 C24 -1.2(10)
C20 C19 C24 C23 2.7(9)
C20 C19 C24 C25 177.9(6)
C22 C23 C24 C19 -0.6(9)
C22 C23 C24 C25 -175.6(6)
Er1 O3 C25 C26 8.9(9)
Er1 O3 C25 C24 -172.2(4)
C19 C24 C25 O3 -33.2(7)
C23 C24 C25 O3 141.8(6)
C19 C24 C25 C26 145.7(6)
C23 C24 C25 C26 -39.3(8)
O3 C25 C26 C27 -5.0(8)
C24 C25 C26 C27 176.2(5)
Er1 O4 C27 C26 0.0(8)
Er1 O4 C27 C28 176.8(3)
C25 C26 C27 O4 0.9(8)
C25 C26 C27 C28 -175.7(5)
O4 C27 C28 C33 -22.1(7)
C26 C27 C28 C33 154.9(5)
O4 C27 C28 C29 156.4(5)
C26 C27 C28 C29 -26.7(7)
C33 C28 C29 C30 -0.1(8)
C27 C28 C29 C30 -178.5(5)
C28 C29 C30 C31 0.3(8)
C29 C30 C31 C32 -1.2(9)
C30 C31 C32 C33 1.9(9)
C31 C32 C33 C28 -1.7(9)
C29 C28 C33 C32 0.8(8)
C27 C28 C33 C32 179.3(5)
C39 C34 C35 C36 0.6(10)
C34 C35 C36 C37 1.6(10)
C35 C36 C37 C38 -2.5(9)
C36 C37 C38 C39 1.3(9)
C35 C34 C39 C38 -1.8(9)
C35 C34 C39 C40 177.7(6)
C37 C38 C39 C34 0.8(8)
C37 C38 C39 C40 -178.6(5)
Er1 O5 C40 C41 31.8(7)
Er1 O5 C40 C39 -148.5(3)
C34 C39 C40 O5 -1.5(7)
C38 C39 C40 O5 178.0(5)
C34 C39 C40 C41 178.2(5)
C38 C39 C40 C41 -2.3(8)
O5 C40 C41 C42 -1.0(8)
C39 C40 C41 C42 179.2(5)
Er1 O6 C42 C41 -20.5(8)
Er1 O6 C42 C43 159.0(3)
C40 C41 C42 O6 -5.1(8)
C40 C41 C42 C43 175.3(5)
O6 C42 C43 C48 14.0(7)
C41 C42 C43 C48 -166.5(5)
O6 C42 C43 C44 -162.0(5)
C41 C42 C43 C44 17.6(8)
C48 C43 C44 C45 -1.6(8)
C42 C43 C44 C45 174.3(5)
C43 C44 C45 C46 0.8(9)
C44 C45 C46 C47 1.1(9)
C45 C46 C47 C48 -2.2(9)
C46 C47 C48 C43 1.3(8)
C44 C43 C48 C47 0.6(8)
C42 C43 C48 C47 -175.5(5)
C54 C49 C50 C51 -3.0(9)
C49 C50 C51 C52 0.8(9)
C50 C51 C52 C53 0.8(9)
C51 C52 C53 C54 -0.1(8)
C52 C53 C54 C49 -2.0(8)
C52 C53 C54 C55 177.8(5)
C50 C49 C54 C53 3.6(8)
C50 C49 C54 C55 -176.2(5)
Er2 O7 C55 C56 -11.2(8)
Er2 O7 C55 C54 170.2(3)
C53 C54 C55 O7 175.0(5)
C49 C54 C55 O7 -5.1(7)
C53 C54 C55 C56 -3.6(7)
C49 C54 C55 C56 176.2(5)
O7 C55 C56 C57 -1.2(8)
C54 C55 C56 C57 177.3(5)
Er2 O8 C57 C56 0.5(8)
Er2 O8 C57 C58 -179.6(3)
C55 C56 C57 O8 6.2(8)
C55 C56 C57 C58 -173.7(5)
O8 C57 C58 C63 13.1(6)
C56 C57 C58 C63 -167.0(5)
O8 C57 C58 C59 -165.7(5)
C56 C57 C58 C59 14.2(7)
C63 C58 C59 C60 2.1(7)
C57 C58 C59 C60 -179.1(5)
C58 C59 C60 C61 -0.3(8)
C59 C60 C61 C62 -1.3(9)
C60 C61 C62 C63 0.9(8)
C59 C58 C63 C62 -2.5(8)
C57 C58 C63 C62 178.7(4)
C61 C62 C63 C58 1.0(8)
C69 C64 C65 C66 0.1(9)
C64 C65 C66 C67 -1.4(9)
C65 C66 C67 C68 1.6(9)
C66 C67 C68 C69 -0.4(9)
C65 C64 C69 C68 1.0(8)
C65 C64 C69 C70 -178.1(5)
C67 C68 C69 C64 -0.9(8)
C67 C68 C69 C70 178.3(5)
Er2 O9 C70 C71 -20.4(8)
Er2 O9 C70 C69 158.1(4)
C64 C69 C70 O9 -2.1(7)
C68 C69 C70 O9 178.8(5)
C64 C69 C70 C71 176.4(5)
C68 C69 C70 C71 -2.8(8)
O9 C70 C71 C72 -2.8(8)
C69 C70 C71 C72 178.8(5)
Er2 O10 C72 C71 9.9(8)
Er2 O10 C72 C73 -171.2(3)
C70 C71 C72 O10 6.7(9)
C70 C71 C72 C73 -172.3(5)
O10 C72 C73 C74 -114.6(5)
C71 C72 C73 C74 64.5(7)
O10 C72 C73 C78 66.5(7)
C71 C72 C73 C78 -114.5(6)
C78 C73 C74 C75 0.8(8)
C72 C73 C74 C75 -178.2(5)
C73 C74 C75 C76 0.8(9)
C74 C75 C76 C77 -1.0(9)
C75 C76 C77 C78 -0.5(10)
C74 C73 C78 C77 -2.2(8)
C72 C73 C78 C77 176.8(5)
C76 C77 C78 C73 2.0(9)
